data_2227823
loop_
_publ_author_name
'Dai, Yong-Cheng'
'Jin, Qiong-Hua'
'Cui, Li-Na'
'Xu, Li-Jun'
'Zhang, Cun-Lin'

_publ_section_title
;
 Bis(2,2'-bi-1<i>H</i>-imidazole-\k^2^<i>N</i>^3^,<i>N</i>^3'^)bis(dimethyl
 sulfoxide-\k<i>O</i>)copper(II) bis(tetrafluoridoborate)
;
_journal_coeditor_code NG5003
_journal_issue 9
_journal_name_full 'Acta Crystallographica Section E'
_journal_page_first m1124
_journal_page_last m1125
_journal_paper_doi 10.1107/S1600536810031922
_journal_volume 66
_journal_year 2010
_chemical_formula_iupac '[Cu (C6 H6 N4)2 (C2 H6 O S)2] (B F4)2'
_chemical_formula_moiety "'C16 H24 Cu N8 O2 S2 2+, 2(B F4 -)"
_chemical_formula_sum 'C16 H24 B2 Cu F8 N8 O2 S2'
_chemical_formula_weight 661.71
_chemical_name_systematic
;
Bis(2,2'-bi-1<i>H</i>-imidazole-\k^2^<i>N</i>^3^,<i>N</i>^3'^)bis(dimethyl
sulfoxide-\k<i>O</i>)copper(II) bis(tetrafluoridoborate)
;
_space_group_IT_number 2
_symmetry_cell_setting triclinic
_symmetry_space_group_name_Hall '-P 1'
_symmetry_space_group_name_H-M 'P -1'
_atom_sites_solution_hydrogens geom
_atom_sites_solution_primary direct
_atom_sites_solution_secondary difmap
_audit_creation_method SHELXL-97
_cell_angle_alpha 113.436(2)
_cell_angle_beta 96.8600(10)
_cell_angle_gamma 92.0000(10)
_cell_formula_units_Z 1
_cell_length_a 7.0590(10)
_cell_length_b 10.0721(13)
_cell_length_c 10.3669(15)
_cell_measurement_reflns_used 2039
_cell_measurement_temperature 298(2)
_cell_measurement_theta_max 27.081
_cell_measurement_theta_min 2.164
_cell_volume 668.68(16)
_computing_cell_refinement 'SAINT-Plus (Bruker, 2007)'
_computing_data_collection 'SMART (Bruker, 2007)'
_computing_data_reduction 'SAINT-Plus (Bruker, 2007)'
_computing_molecular_graphics 'SHELXTL (Sheldrick, 2008)'
_computing_publication_material 'SHELXTL (Sheldrick, 2008)'
_computing_structure_refinement 'SHELXL97 (Sheldrick, 2008)'
_computing_structure_solution 'SHELXS97 (Sheldrick, 2008)'
_diffrn_ambient_temperature 298.0
_diffrn_measured_fraction_theta_full 0.975
_diffrn_measured_fraction_theta_max 0.975
_diffrn_measurement_device_type 'Bruker SMART CCD area-detector'
_diffrn_measurement_method 'phi and omega scans'
_diffrn_radiation_monochromator graphite
_diffrn_radiation_source 'fine-focus sealed tube'
_diffrn_radiation_type MoK\a
_diffrn_radiation_wavelength 0.71073
_diffrn_reflns_av_R_equivalents 0.0232
_diffrn_reflns_av_sigmaI/netI 0.0411
_diffrn_reflns_limit_h_max 8
_diffrn_reflns_limit_h_min -8
_diffrn_reflns_limit_k_max 11
_diffrn_reflns_limit_k_min -11
_diffrn_reflns_limit_l_max 11
_diffrn_reflns_limit_l_min -12
_diffrn_reflns_number 3418
_diffrn_reflns_theta_full 24.99
_diffrn_reflns_theta_max 24.99
_diffrn_reflns_theta_min 2.16
_exptl_absorpt_coefficient_mu 1.060
_exptl_absorpt_correction_T_max 0.8159
_exptl_absorpt_correction_T_min 0.7014
_exptl_absorpt_correction_type multi-scan
_exptl_absorpt_process_details sadabs
_exptl_crystal_colour green
_exptl_crystal_density_diffrn 1.643
_exptl_crystal_density_method 'not measured'
_exptl_crystal_description block
_exptl_crystal_F_000 335
_exptl_crystal_size_max 0.36
_exptl_crystal_size_mid 0.32
_exptl_crystal_size_min 0.20
_refine_diff_density_max 0.340
_refine_diff_density_min -0.323
_refine_ls_extinction_coef 0.048(5)
_refine_ls_extinction_expression Fc^*^=kFc[1+0.001xFc^2^\l^3^/sin(2\q)]^-1/4^
_refine_ls_extinction_method 'SHELXL97 (Sheldrick, 2008)'
_refine_ls_goodness_of_fit_ref 1.032
_refine_ls_hydrogen_treatment constr
_refine_ls_matrix_type full
_refine_ls_number_parameters 209
_refine_ls_number_reflns 2293
_refine_ls_number_restraints 0
_refine_ls_restrained_S_all 1.032
_refine_ls_R_factor_all 0.0511
_refine_ls_R_factor_gt 0.0399
_refine_ls_shift/su_max 0.001
_refine_ls_shift/su_mean 0.000
_refine_ls_structure_factor_coef Fsqd
_refine_ls_weighting_details 'calc w=1/[\s^2^(Fo^2^)+(0.0545P)^2^+0.5099P] where P=(Fo^2^+2Fc^2^)/3'
_refine_ls_weighting_scheme calc
_refine_ls_wR_factor_gt 0.1016
_refine_ls_wR_factor_ref 0.1110
_reflns_number_gt 1885
_reflns_number_total 2293
_reflns_threshold_expression I>2sigma(I)
_cod_data_source_file ng5003.cif
_cod_data_source_block I
_cod_database_code 2227823
_cod_database_fobs_code 2227823

loop_
_space_group_symop_id
_space_group_symop_operation_xyz
1 'x, y, z'
2 '-x, -y, -z'

loop_
_atom_site_type_symbol
_atom_site_label
_atom_site_fract_x
_atom_site_fract_y
_atom_site_fract_z
_atom_site_U_iso_or_equiv
_atom_site_adp_type
_atom_site_calc_flag
_atom_site_refinement_flags
_atom_site_occupancy
_atom_site_disorder_assembly
_atom_site_disorder_group
Cu Cu1 0.5000 0.5000 0.5000 0.0390(2) Uani d S 1 . .
F F1 0.7595(5) 0.2780(3) 0.7673(4) 0.1074(11) Uani d . 1 A .
F F2 0.7494(11) 0.2364(7) 0.9569(6) 0.133(3) Uani d P 0.671(10) A 1
F F3 0.8593(16) 0.0735(12) 0.7739(12) 0.131(5) Uani d P 0.671(10) A 1
F F4 0.5500(11) 0.1020(9) 0.7667(9) 0.111(3) Uani d P 0.671(10) A 1
F F2' 0.676(3) 0.0585(13) 0.6485(15) 0.153(7) Uani d P 0.329(10) A 2
F F3' 0.577(2) 0.1641(18) 0.8495(19) 0.114(7) Uani d P 0.329(10) A 2
F F4' 0.873(3) 0.121(3) 0.844(3) 0.137(10) Uani d P 0.329(10) A 2
N N1 0.3310(3) 0.6573(3) 0.5939(3) 0.0400(6) Uani d . 1 . .
N N2 0.0728(4) 0.7101(3) 0.6960(3) 0.0487(7) Uani d . 1 . .
H H2 -0.0297 0.7002 0.7297 0.058 Uiso calc R 1 . .
N N3 0.3261(3) 0.3835(3) 0.5650(3) 0.0392(6) Uani d . 1 . .
N N4 0.0623(4) 0.3776(3) 0.6562(3) 0.0472(7) Uani d . 1 . .
H H4 -0.0392 0.4047 0.6943 0.057 Uiso calc R 1 . .
O O1 0.2552(3) 0.4077(3) 0.2573(2) 0.0501(6) Uani d . 1 . .
S S1 0.37073(11) 0.34825(10) 0.13515(8) 0.0454(3) Uani d . 1 . .
B B2 0.7268(7) 0.1654(5) 0.8039(6) 0.0657(13) Uani d . 1 . .
C C1 0.1883(4) 0.6060(4) 0.6387(3) 0.0378(7) Uani d . 1 . .
C C2 0.1466(5) 0.8336(4) 0.6911(4) 0.0585(10) Uani d . 1 . .
H H2A 0.0972 0.9235 0.7252 0.070 Uiso calc R 1 . .
C C3 0.3060(5) 0.8018(4) 0.6273(4) 0.0526(9) Uani d . 1 . .
H H3 0.3849 0.8663 0.6093 0.063 Uiso calc R 1 . .
C C4 0.1839(4) 0.4588(4) 0.6222(3) 0.0377(7) Uani d . 1 . .
C C5 0.1283(5) 0.2444(5) 0.6198(4) 0.0579(10) Uani d . 1 . .
H H5 0.0720 0.1651 0.6303 0.069 Uiso calc R 1 . .
C C6 0.2919(5) 0.2493(4) 0.5652(4) 0.0516(9) Uani d . 1 . .
H H6 0.3691 0.1732 0.5329 0.062 Uiso calc R 1 . .
C C7 0.2567(7) 0.3869(5) -0.0058(4) 0.0692(11) Uani d . 1 . .
H H7A 0.1224 0.3562 -0.0226 0.104 Uiso calc R 1 . .
H H7B 0.3121 0.3360 -0.0902 0.104 Uiso calc R 1 . .
H H7C 0.2735 0.4895 0.0189 0.104 Uiso calc R 1 . .
C C8 0.3115(7) 0.1570(5) 0.0606(5) 0.0762(13) Uani d . 1 . .
H H8B 0.3505 0.1193 0.1304 0.114 Uiso calc R 1 . .
H H8C 0.3765 0.1122 -0.0202 0.114 Uiso calc R 1 . .
H H8A 0.1756 0.1363 0.0314 0.114 Uiso calc R 1 . .

loop_
_atom_site_aniso_label
_atom_site_aniso_U_11
_atom_site_aniso_U_22
_atom_site_aniso_U_33
_atom_site_aniso_U_12
_atom_site_aniso_U_13
_atom_site_aniso_U_23
Cu1 0.0288(3) 0.0399(4) 0.0538(4) 0.0093(2) 0.0220(2) 0.0197(3)
F1 0.110(2) 0.0760(19) 0.165(3) 0.0132(16) 0.069(2) 0.066(2)
F2 0.163(6) 0.137(5) 0.080(4) -0.018(4) 0.039(4) 0.020(3)
F3 0.130(10) 0.099(7) 0.197(12) 0.083(7) 0.096(10) 0.067(7)
F4 0.084(4) 0.102(6) 0.142(7) -0.037(4) -0.005(5) 0.053(5)
F2' 0.180(15) 0.096(9) 0.129(11) 0.004(8) 0.030(10) -0.013(7)
F3' 0.095(13) 0.124(13) 0.143(16) 0.020(10) 0.085(13) 0.056(11)
F4' 0.098(13) 0.120(17) 0.18(2) 0.012(11) -0.044(14) 0.060(15)
N1 0.0305(13) 0.0407(15) 0.0455(15) 0.0044(11) 0.0131(11) 0.0119(12)
N2 0.0365(14) 0.0599(19) 0.0431(16) 0.0132(13) 0.0190(12) 0.0095(14)
N3 0.0332(13) 0.0446(15) 0.0454(15) 0.0063(11) 0.0135(11) 0.0217(12)
N4 0.0333(14) 0.066(2) 0.0450(16) -0.0008(13) 0.0155(12) 0.0237(14)
O1 0.0525(14) 0.0504(14) 0.0450(13) 0.0066(11) 0.0263(11) 0.0113(11)
S1 0.0382(5) 0.0576(6) 0.0371(5) 0.0021(4) 0.0142(3) 0.0134(4)
B2 0.051(3) 0.052(3) 0.105(4) 0.009(2) 0.034(3) 0.037(3)
C1 0.0261(14) 0.0506(19) 0.0314(15) 0.0073(13) 0.0100(12) 0.0092(14)
C2 0.056(2) 0.048(2) 0.059(2) 0.0190(18) 0.0190(18) 0.0050(18)
C3 0.050(2) 0.042(2) 0.064(2) 0.0095(15) 0.0198(17) 0.0154(17)
C4 0.0261(14) 0.056(2) 0.0328(16) 0.0029(13) 0.0103(12) 0.0181(14)
C5 0.055(2) 0.065(3) 0.065(2) -0.0041(19) 0.0159(18) 0.037(2)
C6 0.050(2) 0.051(2) 0.063(2) 0.0090(16) 0.0183(17) 0.0298(18)
C7 0.089(3) 0.070(3) 0.053(2) 0.015(2) 0.015(2) 0.026(2)
C8 0.100(3) 0.054(3) 0.075(3) 0.020(2) 0.037(3) 0.018(2)

loop_
_atom_type_symbol
_atom_type_description
_atom_type_scat_dispersion_real
_atom_type_scat_dispersion_imag
_atom_type_scat_source
C C 0.0033 0.0016 'International Tables Vol C Tables 4.2.6.8 and 6.1.1.4'
H H 0.0000 0.0000 'International Tables Vol C Tables 4.2.6.8 and 6.1.1.4'
O O 0.0106 0.0060 'International Tables Vol C Tables 4.2.6.8 and 6.1.1.4'
N N 0.0061 0.0033 'International Tables Vol C Tables 4.2.6.8 and 6.1.1.4'
F F 0.0171 0.0103 'International Tables Vol C Tables 4.2.6.8 and 6.1.1.4'
B B 0.0013 0.0007 'International Tables Vol C Tables 4.2.6.8 and 6.1.1.4'
S S 0.1246 0.1234 'International Tables Vol C Tables 4.2.6.8 and 6.1.1.4'
Cu Cu 0.3201 1.2651 'International Tables Vol C Tables 4.2.6.8 and 6.1.1.4'

loop_
_geom_angle_atom_site_label_1
_geom_angle_atom_site_label_2
_geom_angle_atom_site_label_3
_geom_angle_site_symmetry_1
_geom_angle_site_symmetry_3
_geom_angle
_geom_angle_publ_flag
F1 B2 F2 . . 102.1(5) n
F1 B2 F2' . . 92.2(7) n
F2 B2 F2' . . 165.0(7) n
F3 B2 F1 . . 113.0(7) n
F3 B2 F2 . . 106.0(7) n
F3 B2 F4 . . 113.7(8) n
F3 B2 F2' . . 71.8(8) n
F4 B2 F1 . . 115.9(6) n
F4 B2 F2 . . 104.4(6) n
F4 B2 F2' . . 64.6(8) n
F3' B2 F1 . . 114.3(9) n
F3' B2 F2 . . 67.7(10) n
F3' B2 F3 . . 132.6(11) n
F3' B2 F4 . . 37.9(7) n
F3' B2 F2' . . 102.4(11) n
F3' B2 F4' . . 123.6(18) n
F4' B2 F1 . . 114.2(15) n
F4' B2 F2 . . 75.5(12) n
F4' B2 F3 . . 31.1(11) n
F4' B2 F4 . . 128.6(14) n
F4' B2 F2' . . 102.9(11) n
N1 Cu1 N1 . 2_666 180.00(16) y
N1 Cu1 N3 2_666 2_666 82.24(10) y
N1 Cu1 N3 2_666 . 97.76(10) y
N1 Cu1 N3 . 2_666 97.76(10) y
N1 Cu1 N3 . . 82.24(10) y
N1 Cu1 O1 . . 90.17(9) y
N1 Cu1 O1 2_666 . 89.83(9) y
N1 C1 N2 . . 110.5(3) n
N1 C1 C4 . . 118.0(3) n
N1 C3 H3 . . 125.9 n
N2 C1 C4 . . 131.6(3) n
N2 C2 H2A . . 126.3 n
N2 C2 C3 . . 107.3(3) n
N3 Cu1 N3 2_666 . 180.0 n
N3 Cu1 O1 . . 87.32(9) n
N3 Cu1 O1 2_666 . 92.68(9) n
N3 C4 N4 . . 110.9(3) n
N3 C4 C1 . . 117.1(3) n
N3 C6 H6 . . 125.3 n
N4 C4 C1 . . 132.0(3) n
N4 C5 H5 . . 126.6 n
O1 S1 C7 . . 107.35(18) n
O1 S1 C8 . . 104.93(18) n
S1 O1 Cu1 . . 107.75(12) n
S1 C7 H7A . . 109.5 n
S1 C7 H7B . . 109.5 n
S1 C7 H7C . . 109.5 n
S1 C8 H8B . . 109.5 n
S1 C8 H8C . . 109.5 n
S1 C8 H8A . . 109.5 n
C1 N1 Cu1 . . 111.0(2) n
C1 N1 C3 . . 106.2(3) n
C1 N2 H2 . . 126.1 n
C1 N2 C2 . . 107.7(3) n
C2 N2 H2 . . 126.1 n
C2 C3 N1 . . 108.3(3) n
C2 C3 H3 . . 125.9 n
C3 N1 Cu1 . . 142.8(2) n
C3 C2 H2A . . 126.3 n
C4 N3 Cu1 . . 111.3(2) n
C4 N3 C6 . . 105.6(3) n
C4 N4 H4 . . 126.3 n
C4 N4 C5 . . 107.5(3) n
C5 N4 H4 . . 126.3 n
C5 C6 N3 . . 109.4(3) n
C5 C6 H6 . . 125.3 n
C6 N3 Cu1 . . 143.0(2) n
C6 C5 N4 . . 106.7(3) n
C6 C5 H5 . . 126.6 n
C7 S1 C8 . . 98.8(2) n
H7A C7 H7B . . 109.5 n
H7A C7 H7C . . 109.5 n
H7B C7 H7C . . 109.5 n
H8B C8 H8C . . 109.5 n
H8B C8 H8A . . 109.5 n
H8C C8 H8A . . 109.5 n

loop_
_geom_bond_atom_site_label_1
_geom_bond_atom_site_label_2
_geom_bond_site_symmetry_2
_geom_bond_distance
_geom_bond_publ_flag
Cu1 N1 . 2.016(2) y
Cu1 N1 2_666 2.016(2) y
Cu1 N3 2_666 2.016(2) y
Cu1 N3 . 2.016(2) y
Cu1 O1 . 2.678(2) y
F1 B2 . 1.351(5) n
F2 B2 . 1.443(8) n
F3 B2 . 1.316(9) n
F4 B2 . 1.322(8) n
F2' B2 . 1.529(14) n
F3' B2 . 1.213(13) n
F4' B2 . 1.23(2) n
N1 C1 . 1.328(4) n
N1 C3 . 1.378(4) n
N2 H2 . 0.8600 n
N2 C1 . 1.340(4) n
N2 C2 . 1.353(5) n
N3 C4 . 1.331(4) n
N3 C6 . 1.365(4) n
N4 H4 . 0.8600 n
N4 C4 . 1.335(4) n
N4 C5 . 1.357(5) n
O1 S1 . 1.519(2) n
S1 C7 . 1.769(4) n
S1 C8 . 1.779(4) n
C1 C4 . 1.422(5) n
C2 H2A . 0.9300 n
C2 C3 . 1.356(5) n
C3 H3 . 0.9300 n
C5 H5 . 0.9300 n
C5 C6 . 1.353(5) n
C6 H6 . 0.9300 n
C7 H7A . 0.9600 n
C7 H7B . 0.9600 n
C7 H7C . 0.9600 n
C8 H8B . 0.9600 n
C8 H8C . 0.9600 n
C8 H8A . 0.9600 n

loop_
_geom_hbond_atom_site_label_D
_geom_hbond_atom_site_label_H
_geom_hbond_atom_site_label_A
_geom_hbond_site_symmetry_A
_geom_hbond_distance_DH
_geom_hbond_distance_HA
_geom_hbond_distance_DA
_geom_hbond_angle_DHA
N2 H2 O1 2_566 0.86 1.94 2.745(4) 154.5
N4 H4 F1 1_455 0.86 2.26 2.874(4) 128.1
N4 H4 O1 2_566 0.86 2.40 3.127(4) 142.2

loop_
_geom_torsion_atom_site_label_1
_geom_torsion_atom_site_label_2
_geom_torsion_atom_site_label_3
_geom_torsion_atom_site_label_4
_geom_torsion_site_symmetry_1
_geom_torsion_site_symmetry_2
_geom_torsion_site_symmetry_3
_geom_torsion_site_symmetry_4
_geom_torsion
_geom_torsion_publ_flag
Cu1 N1 C1 N2 . . . . -177.6(2) n
Cu1 N1 C1 C4 . . . . 3.6(3) n
Cu1 N1 C3 C2 . . . . 177.8(3) n
Cu1 N3 C4 N4 . . . . 175.87(19) n
Cu1 N3 C4 C1 . . . . -5.3(3) n
Cu1 N3 C6 C5 . . . . -173.6(3) n
Cu1 O1 S1 C7 . . . . -146.23(18) n
Cu1 O1 S1 C8 . . . . 109.39(19) n
N1 Cu1 N1 C1 2_666 . . . -14E1(10) n
N1 Cu1 N1 C3 2_666 . . . 4E1(10) n
N1 Cu1 N3 C4 2_666 . . . -174.5(2) n
N1 Cu1 N3 C4 . . . . 5.5(2) n
N1 Cu1 N3 C6 2_666 . . . 0.1(4) n
N1 Cu1 N3 C6 . . . . -179.9(4) n
N1 Cu1 O1 S1 . . . . 147.85(14) n
N1 Cu1 O1 S1 2_666 . . . -32.15(14) n
N1 C1 C4 N3 . . . . 1.2(4) n
N1 C1 C4 N4 . . . . 179.7(3) n
N2 C1 C4 N3 . . . . -177.3(3) n
N2 C1 C4 N4 . . . . 1.3(6) n
N2 C2 C3 N1 . . . . -0.5(4) n
N3 Cu1 N1 C1 2_666 . . . 175.1(2) n
N3 Cu1 N1 C1 . . . . -4.9(2) n
N3 Cu1 N1 C3 . . . . 176.9(4) n
N3 Cu1 N1 C3 2_666 . . . -3.1(4) n
N3 Cu1 N3 C4 2_666 . . . -7E1(10) n
N3 Cu1 N3 C6 2_666 . . . 11E1(10) n
N3 Cu1 O1 S1 . . . . -129.93(14) n
N3 Cu1 O1 S1 2_666 . . . 50.07(14) n
N4 C5 C6 N3 . . . . -1.1(4) n
O1 Cu1 N1 C1 . . . . 82.3(2) n
O1 Cu1 N1 C3 . . . . -95.8(4) n
O1 Cu1 N3 C4 . . . . -85.0(2) n
O1 Cu1 N3 C6 . . . . 89.6(4) n
C1 N1 C3 C2 . . . . -0.4(4) n
C1 N2 C2 C3 . . . . 1.3(4) n
C2 N2 C1 N1 . . . . -1.6(4) n
C2 N2 C1 C4 . . . . 177.0(3) n
C3 N1 C1 N2 . . . . 1.2(4) n
C3 N1 C1 C4 . . . . -177.6(3) n
C4 N3 C6 C5 . . . . 1.2(4) n
C4 N4 C5 C6 . . . . 0.7(4) n
C5 N4 C4 N3 . . . . 0.0(4) n
C5 N4 C4 C1 . . . . -178.6(3) n
C6 N3 C4 N4 . . . . -0.7(4) n
C6 N3 C4 C1 . . . . 178.1(3) n
